data_4325377
loop_
_publ_author_name
'Jai Anand Garg'
'Olivier Blacque'
'Koushik Venkatesan'

_publ_section_title
;
 Syntheses and Photophysical Properties of Luminescent Mono-cyclometalated
 Gold(III) cis-Dialkynyl Complexes
;
_journal_name_full 'Inorganic Chemistry'
_journal_page_first 5430
_journal_page_last 5441
_journal_paper_doi 10.1021/ic102216v
_journal_volume 50
_journal_year 2011
_chemical_formula_moiety 'C33 H50 Au n Si2'
_chemical_formula_sum 'C33 H50 Au Si2 n'
_chemical_formula_weight 713.89
_chemical_name_systematic
;
Bis(trimethylsilylethynyl)[2-(2'-pyridyl)phenyl]gold(III)
;
_space_group_IT_number 2
_symmetry_cell_setting triclinic
_symmetry_space_group_name_Hall '-P 1'
_symmetry_space_group_name_H-M 'P -1'
_atom_sites_solution_hydrogens geom
_atom_sites_solution_primary direct
_atom_sites_solution_secondary difmap
_audit_creation_method SHELXL-97
_cell_angle_alpha 69.459(2)
_cell_angle_beta 85.021(2)
_cell_angle_gamma 76.161(2)
_cell_formula_units_Z 2
_cell_length_a 7.3589(2)
_cell_length_b 13.9624(4)
_cell_length_c 18.0915(4)
_cell_measurement_reflns_used 15943
_cell_measurement_temperature 183(2)
_cell_measurement_theta_max 32.75
_cell_measurement_theta_min 2.85
_cell_volume 1690.14(8)
_computing_cell_refinement
;
CrysAlisPro, Oxford Diffraction Ltd.,
Version 1.171.33.55 (release 05-01-2010 CrysAlis171 .NET)
(compiled Jan  5 2010,16:28:46)
;
_computing_data_collection
;
CrysAlisPro, Oxford Diffraction Ltd.,
Version 1.171.33.55 (release 05-01-2010 CrysAlis171 .NET)
(compiled Jan  5 2010,16:28:46)
;
_computing_data_reduction
;
CrysAlisPro, Oxford Diffraction Ltd.,
Version 1.171.33.55 (release 05-01-2010 CrysAlis171 .NET)
(compiled Jan  5 2010,16:28:46)
;
_computing_molecular_graphics
; ORTEP-3 for Windows, Version 2.01.
  Farrugia, L. J. (1997). J. Appl. Cryst. 30, 565.
;
_computing_publication_material
; WinGX -- An integrated system of Windows programs for the solution,
 refinment and analysis of single crystal X-ray diffraction data,
 Version 1.80.00.
 Farrugia, L. J. (1999). J. Appl. Cryst. 32, 837-838.
 SHELXL97. Program for crystal structure refinement.
 Sheldrick, G.M. (2008). Acta Cryst. A64, 112-122.
 PLATON for Windows, Version 1.12.
 Spek, A. L. (2003). J. Appl. Cryst. 36, 7-13. 
;
_computing_structure_refinement
; SHELXL97. Program for crystal structure refinement.
  Sheldrick, G.M. (2008). Acta Cryst. A64, 112-122.
;
_computing_structure_solution
; SHELXS97. Program for Crystal Structure solution.
  Sheldrick, G.M. (2008). Acta Cryst. A64, 112-122.  
;
_diffrn_ambient_temperature 183(2)
_diffrn_detector_area_resol_mean 10.4498
_diffrn_measured_fraction_theta_full 0.999
_diffrn_measured_fraction_theta_max 0.999
_diffrn_measurement_device_type
; Goniometer Xcalibur, detector: Ruby
Oxford Diffraction (2007). Oxford Diffraction Ltd.,
Xcalibur CCD system
;
_diffrn_measurement_method 'omega scans'
_diffrn_radiation_monochromator graphite
_diffrn_radiation_source 'Enhance (Mo) X-ray Source'
_diffrn_radiation_type MoK\a
_diffrn_radiation_wavelength 0.71073
_diffrn_reflns_av_R_equivalents 0.0357
_diffrn_reflns_av_sigmaI/netI 0.0532
_diffrn_reflns_limit_h_max 10
_diffrn_reflns_limit_h_min -10
_diffrn_reflns_limit_k_max 19
_diffrn_reflns_limit_k_min -19
_diffrn_reflns_limit_l_max 25
_diffrn_reflns_limit_l_min -25
_diffrn_reflns_number 31474
_diffrn_reflns_theta_full 30.51
_diffrn_reflns_theta_max 30.51
_diffrn_reflns_theta_min 2.85
_diffrn_standards_number 0
_exptl_absorpt_coefficient_mu 4.443
_exptl_absorpt_correction_T_max 0.777
_exptl_absorpt_correction_T_min 0.224
_exptl_absorpt_correction_type analytical
_exptl_absorpt_process_details
;
CrysAlisPro, Oxford Diffraction Ltd.,
Version 1.171.33.55 (release 05-01-2010 CrysAlis171 .NET)
(compiled Jan  5 2010,16:28:46)
Analytical numeric absorption correction using a multifaceted crystal
model based on expressions derived by R.C. Clark & J.S. Reid.
(Clark, R. C. & Reid, J. S. (1995). Acta Cryst. A51, 887-897)
;
_exptl_crystal_colour colourless
_exptl_crystal_density_diffrn 1.403
_exptl_crystal_description needle-shape
_exptl_crystal_F_000 724
_exptl_crystal_size_max 0.45
_exptl_crystal_size_mid 0.10
_exptl_crystal_size_min 0.07
_refine_diff_density_max 1.281
_refine_diff_density_min -0.795
_refine_diff_density_rms 0.087
_refine_ls_extinction_method none
_refine_ls_goodness_of_fit_ref 0.909
_refine_ls_hydrogen_treatment constr
_refine_ls_matrix_type full
_refine_ls_number_parameters 492
_refine_ls_number_reflns 10324
_refine_ls_number_restraints 0
_refine_ls_restrained_S_all 0.909
_refine_ls_R_factor_all 0.0387
_refine_ls_R_factor_gt 0.0269
_refine_ls_shift/su_max 0.001
_refine_ls_shift/su_mean 0.000
_refine_ls_structure_factor_coef Fsqd
_refine_ls_weighting_details 'w=1/[\s^2^(Fo^2^)+(0.0176P)^2^] where P=(Fo^2^+2Fc^2^)/3'
_refine_ls_weighting_scheme calc
_refine_ls_wR_factor_gt 0.0436
_refine_ls_wR_factor_ref 0.0447
_reflns_number_gt 8324
_reflns_number_total 10324
_reflns_threshold_expression >2sigma(I)
_cod_data_source_file ic102216v_si_002_3.cif
_cod_data_source_block 1e
_cod_original_formula_sum 'C33 H50 Au n Si2'
_cod_database_code 4325377

loop_
_symmetry_equiv_pos_as_xyz
'x, y, z'
'-x, -y, -z'

loop_
_atom_site_label
_atom_site_type_symbol
_atom_site_fract_x
_atom_site_fract_y
_atom_site_fract_z
_atom_site_U_iso_or_equiv
_atom_site_adp_type
_atom_site_occupancy
_atom_site_symmetry_multiplicity
_atom_site_calc_flag
_atom_site_refinement_flags
_atom_site_disorder_assembly
_atom_site_disorder_group
C1 C 0.0391(4) 0.2023(2) -0.04286(14) 0.0441(6) Uani 1 1 d . . .
H1 H -0.0062 0.2378 -0.0078 0.053 Uiso 1 1 calc R A 1
C2 C 0.0008(4) 0.2518(2) -0.12275(16) 0.0524(7) Uani 1 1 d . . .
H2 H -0.0699 0.3203 -0.1413 0.063 Uiso 1 1 calc R . .
C3 C 0.0679(4) 0.1992(3) -0.17433(16) 0.0574(8) Uani 1 1 d . . .
H3 H 0.0423 0.2321 -0.2279 0.069 Uiso 1 1 calc R B .
C4 C 0.1730(4) 0.0976(2) -0.14705(15) 0.0515(7) Uani 1 1 d . . .
H4 H 0.2185 0.0624 -0.1823 0.062 Uiso 1 1 calc R . .
C5 C 0.2110(3) 0.0480(2) -0.06710(13) 0.0366(6) Uani 1 1 d . . .
C6 C 0.3199(3) -0.0594(2) -0.03165(14) 0.0377(6) Uani 1 1 d . B .
C7 C 0.3433(3) -0.09301(17) 0.04830(12) 0.0351(5) Uani 0.50 1 d P B 1
N1B n 0.3433(3) -0.09301(17) 0.04830(12) 0.0351(5) Uani 0.50 1 d P B 2
C8 C 0.4441(4) -0.1928(2) 0.08677(16) 0.0444(6) Uani 1 1 d . . .
H8 H 0.4600 -0.2159 0.1411 0.053 Uiso 1 1 calc R B 1
C9 C 0.5217(4) -0.2589(2) 0.04542(18) 0.0541(7) Uani 1 1 d . B .
H9 H 0.5898 -0.3262 0.0719 0.065 Uiso 1 1 calc R . .
C10 C 0.4986(4) -0.2254(2) -0.03480(19) 0.0600(8) Uani 1 1 d . . .
H10 H 0.5510 -0.2702 -0.0627 0.072 Uiso 1 1 calc R B .
C11 C 0.3980(4) -0.1258(2) -0.07414(16) 0.0495(7) Uani 1 1 d . B .
H11 H 0.3822 -0.1029 -0.1285 0.059 Uiso 1 1 calc R . .
C12 C 0.2959(3) -0.07934(18) 0.21013(14) 0.0379(6) Uani 1 1 d . B .
C13 C 0.3381(4) -0.1394(2) 0.27533(15) 0.0420(6) Uani 1 1 d . B .
C23 C 0.0852(3) 0.12800(18) 0.14218(13) 0.0353(5) Uani 1 1 d . B .
C24 C 0.0075(4) 0.19602(19) 0.16771(14) 0.0409(6) Uani 1 1 d . B .
N1 n 0.1439(3) 0.10078(17) -0.01505(11) 0.0350(5) Uani 0.50 1 d P B 1
C7B C 0.1439(3) 0.10078(17) -0.01505(11) 0.0350(5) Uani 0.50 1 d P B 2
Au1 Au 0.216350(13) 0.015142(7) 0.100341(5) 0.02972(3) Uani 1 1 d . . .
Si1 Si 0.37944(11) -0.23118(5) 0.37639(4) 0.04366(18) Uani 1 1 d . . .
Si2 Si -0.09446(11) 0.29035(6) 0.21732(5) 0.04698(19) Uani 1 1 d . . .
C14A C 0.1995(7) -0.3275(4) 0.3939(3) 0.0466(14) Uani 0.508(3) 1 d P C 1
H14A H 0.0772 -0.2813 0.3755 0.056 Uiso 0.508(3) 1 calc PR C 1
C15A C 0.6161(7) -0.3022(4) 0.3969(3) 0.0446(13) Uani 0.508(3) 1 d P C 1
H15A H 0.6866 -0.2471 0.3840 0.054 Uiso 0.508(3) 1 calc PR C 1
C16A C 0.2827(8) -0.1543(4) 0.4435(3) 0.0529(15) Uani 0.508(3) 1 d P C 1
H16A H 0.2880 -0.2042 0.4976 0.063 Uiso 0.508(3) 1 calc PR C 1
C17A C 0.2463(12) -0.3988(8) 0.3440(7) 0.072(3) Uani 0.508(3) 1 d P C 1
H17A H 0.2599 -0.3573 0.2897 0.108 Uiso 0.508(3) 1 calc PR C 1
H17B H 0.1471 -0.4345 0.3487 0.108 Uiso 0.508(3) 1 calc PR C 1
H17C H 0.3611 -0.4494 0.3623 0.108 Uiso 0.508(3) 1 calc PR C 1
C18A C 0.1723(10) -0.3911(5) 0.4812(4) 0.079(2) Uani 0.508(3) 1 d P C 1
H18A H 0.1416 -0.3447 0.5112 0.118 Uiso 0.508(3) 1 calc PR C 1
H18B H 0.2857 -0.4421 0.5011 0.118 Uiso 0.508(3) 1 calc PR C 1
H18C H 0.0724 -0.4263 0.4857 0.118 Uiso 0.508(3) 1 calc PR C 1
C19A C 0.705(2) -0.3665(18) 0.3413(14) 0.065(4) Uani 0.508(3) 1 d P C 1
H19A H 0.6737 -0.3241 0.2874 0.098 Uiso 0.508(3) 1 calc PR C 1
H19B H 0.6566 -0.4287 0.3553 0.098 Uiso 0.508(3) 1 calc PR C 1
H19C H 0.8385 -0.3859 0.3472 0.098 Uiso 0.508(3) 1 calc PR C 1
C20A C 0.6640(9) -0.3662(5) 0.4842(3) 0.0673(19) Uani 0.508(3) 1 d P C 1
H20A H 0.6160 -0.3230 0.5159 0.101 Uiso 0.508(3) 1 calc PR C 1
H20B H 0.7974 -0.3893 0.4901 0.101 Uiso 0.508(3) 1 calc PR C 1
H20C H 0.6085 -0.4260 0.5009 0.101 Uiso 0.508(3) 1 calc PR C 1
C21A C 0.4117(11) -0.0828(6) 0.4387(5) 0.082(2) Uani 0.508(3) 1 d P C 1
H21A H 0.5366 -0.1239 0.4521 0.122 Uiso 0.508(3) 1 calc PR C 1
H21B H 0.3699 -0.0456 0.4750 0.122 Uiso 0.508(3) 1 calc PR C 1
H21C H 0.4105 -0.0334 0.3860 0.122 Uiso 0.508(3) 1 calc PR C 1
C22A C 0.0788(8) -0.0946(5) 0.4261(4) 0.0700(19) Uani 0.508(3) 1 d P C 1
H22A H 0.0019 -0.1434 0.4313 0.105 Uiso 0.508(3) 1 calc PR C 1
H22B H 0.0694 -0.0450 0.3733 0.105 Uiso 0.508(3) 1 calc PR C 1
H22C H 0.0372 -0.0582 0.4628 0.105 Uiso 0.508(3) 1 calc PR C 1
C14B C 0.5915(8) -0.1914(4) 0.4147(3) 0.0477(14) Uani 0.492(3) 1 d P C 2
H14B H 0.6971 -0.1967 0.3784 0.057 Uiso 0.492(3) 1 calc PR C 2
C15B C 0.1836(8) -0.2158(5) 0.4380(3) 0.0534(15) Uani 0.492(3) 1 d P C 2
H15B H 0.2004 -0.1667 0.4632 0.064 Uiso 0.492(3) 1 calc PR C 2
C16B C 0.4750(7) -0.3588(4) 0.3646(3) 0.0402(13) Uani 0.492(3) 1 d P C 2
H16B H 0.4895 -0.4110 0.4180 0.048 Uiso 0.492(3) 1 calc PR C 2
C17B C 0.6548(10) -0.2701(5) 0.4970(4) 0.075(2) Uani 0.492(3) 1 d P C 2
H17D H 0.6900 -0.3398 0.4947 0.112 Uiso 0.492(3) 1 calc PR C 2
H17E H 0.5538 -0.2663 0.5339 0.112 Uiso 0.492(3) 1 calc PR C 2
H17F H 0.7600 -0.2534 0.5136 0.112 Uiso 0.492(3) 1 calc PR C 2
C18B C 0.5403(11) -0.0798(5) 0.4148(5) 0.067(2) Uani 0.492(3) 1 d P C 2
H18D H 0.5095 -0.0323 0.3622 0.100 Uiso 0.492(3) 1 calc PR C 2
H18E H 0.6445 -0.0646 0.4335 0.100 Uiso 0.492(3) 1 calc PR C 2
H18F H 0.4344 -0.0718 0.4489 0.100 Uiso 0.492(3) 1 calc PR C 2
C19B C 0.1754(10) -0.3206(5) 0.5051(3) 0.0659(19) Uani 0.492(3) 1 d P C 2
H19D H 0.2926 -0.3486 0.5327 0.099 Uiso 0.492(3) 1 calc PR C 2
H19E H 0.1520 -0.3697 0.4830 0.099 Uiso 0.492(3) 1 calc PR C 2
H19F H 0.0766 -0.3083 0.5412 0.099 Uiso 0.492(3) 1 calc PR C 2
C20B C 0.0024(9) -0.1690(6) 0.3939(4) 0.080(2) Uani 0.492(3) 1 d P C 2
H20D H 0.0102 -0.1037 0.3534 0.121 Uiso 0.492(3) 1 calc PR C 2
H20E H -0.0972 -0.1570 0.4298 0.121 Uiso 0.492(3) 1 calc PR C 2
H20F H -0.0218 -0.2165 0.3703 0.121 Uiso 0.492(3) 1 calc PR C 2
C21B C 0.660(2) -0.3745(17) 0.3251(14) 0.061(3) Uani 0.492(3) 1 d P C 2
H21D H 0.7513 -0.3600 0.3522 0.091 Uiso 0.492(3) 1 calc PR C 2
H21E H 0.6509 -0.3278 0.2713 0.091 Uiso 0.492(3) 1 calc PR C 2
H21F H 0.6980 -0.4457 0.3262 0.091 Uiso 0.492(3) 1 calc PR C 2
C22B C 0.3288(10) -0.3850(7) 0.3227(5) 0.0491(19) Uani 0.492(3) 1 d P C 2
H22D H 0.2103 -0.3761 0.3491 0.074 Uiso 0.492(3) 1 calc PR C 2
H22E H 0.3691 -0.4563 0.3242 0.074 Uiso 0.492(3) 1 calc PR C 2
H22F H 0.3163 -0.3387 0.2688 0.074 Uiso 0.492(3) 1 calc PR C 2
C25A C 0.0985(9) 0.2917(4) 0.2755(4) 0.0527(16) Uani 0.483(3) 1 d P D 1
H25A H 0.2027 0.3028 0.2382 0.063 Uiso 0.483(3) 1 calc PR D 1
C26A C -0.1417(8) 0.4279(4) 0.1289(3) 0.0430(14) Uani 0.483(3) 1 d P D 1
H26A H -0.1931 0.4823 0.1524 0.052 Uiso 0.483(3) 1 calc PR D 1
C27A C -0.3133(10) 0.2653(5) 0.2605(4) 0.072(2) Uani 0.483(3) 1 d P D 1
H27A H -0.3880 0.2857 0.2129 0.086 Uiso 0.483(3) 1 calc PR D 1
C28A C -0.287(2) 0.4361(13) 0.0695(8) 0.063(3) Uani 0.483(3) 1 d P D 1
H28A H -0.3993 0.4194 0.0972 0.095 Uiso 0.483(3) 1 calc PR D 1
H28B H -0.2375 0.3877 0.0421 0.095 Uiso 0.483(3) 1 calc PR D 1
H28C H -0.3160 0.5062 0.0322 0.095 Uiso 0.483(3) 1 calc PR D 1
C29A C 0.0343(10) 0.4550(5) 0.0836(4) 0.072(2) Uani 0.483(3) 1 d P D 1
H29A H 0.1239 0.4541 0.1195 0.108 Uiso 0.483(3) 1 calc PR D 1
H29B H 0.0028 0.5236 0.0443 0.108 Uiso 0.483(3) 1 calc PR D 1
H29C H 0.0869 0.4044 0.0585 0.108 Uiso 0.483(3) 1 calc PR D 1
C30A C -0.3257(16) 0.1585(8) 0.2965(6) 0.100(2) Uani 0.483(3) 1 d P D 1
H30A H -0.2568 0.1183 0.2655 0.151 Uiso 0.483(3) 1 calc PR D 1
H30B H -0.4545 0.1542 0.2995 0.151 Uiso 0.483(3) 1 calc PR D 1
H30C H -0.2741 0.1311 0.3487 0.151 Uiso 0.483(3) 1 calc PR D 1
C31A C -0.4169(9) 0.3456(5) 0.2964(4) 0.0627(19) Uani 0.483(3) 1 d P D 1
H31A H -0.4006 0.4140 0.2637 0.094 Uiso 0.483(3) 1 calc PR D 1
H31B H -0.3684 0.3287 0.3481 0.094 Uiso 0.483(3) 1 calc PR D 1
H31C H -0.5477 0.3452 0.3002 0.094 Uiso 0.483(3) 1 calc PR D 1
C32A C 0.0608(11) 0.3828(5) 0.3071(4) 0.0535(18) Uani 0.483(3) 1 d P D 1
H32A H 0.0259 0.4479 0.2643 0.080 Uiso 0.483(3) 1 calc PR D 1
H32B H 0.1718 0.3819 0.3318 0.080 Uiso 0.483(3) 1 calc PR D 1
H32C H -0.0391 0.3757 0.3451 0.080 Uiso 0.483(3) 1 calc PR D 1
C33A C 0.1678(15) 0.1918(6) 0.3369(6) 0.114(4) Uani 0.483(3) 1 d P D 1
H33A H 0.1965 0.1369 0.3144 0.171 Uiso 0.483(3) 1 calc PR D 1
H33B H 0.0740 0.1780 0.3771 0.171 Uiso 0.483(3) 1 calc PR D 1
H33C H 0.2789 0.1944 0.3596 0.171 Uiso 0.483(3) 1 calc PR D 1
C25B C -0.3387(8) 0.3611(4) 0.1830(3) 0.0566(16) Uani 0.517(3) 1 d P D 2
H25B H -0.4079 0.3068 0.1891 0.068 Uiso 0.517(3) 1 calc PR D 2
C26B C -0.1301(9) 0.1997(5) 0.3317(3) 0.0627(18) Uani 0.517(3) 1 d P D 2
H26B H -0.1826 0.2466 0.3615 0.075 Uiso 0.517(3) 1 calc PR D 2
C27B C 0.0728(8) 0.3663(5) 0.2223(3) 0.0535(15) Uani 0.517(3) 1 d P D 2
H27B H 0.1853 0.3145 0.2472 0.064 Uiso 0.517(3) 1 calc PR D 2
C28B C 0.0612(12) 0.1338(6) 0.3680(4) 0.088(3) Uani 0.517(3) 1 d P D 2
H28D H 0.1396 0.1797 0.3681 0.133 Uiso 0.517(3) 1 calc PR D 2
H28E H 0.1196 0.0908 0.3374 0.133 Uiso 0.517(3) 1 calc PR D 2
H28F H 0.0435 0.0899 0.4212 0.133 Uiso 0.517(3) 1 calc PR D 2
C29B C -0.2597(14) 0.1339(7) 0.3376(4) 0.087(3) Uani 0.517(3) 1 d P D 2
H29D H -0.3779 0.1772 0.3153 0.131 Uiso 0.517(3) 1 calc PR D 2
H29E H -0.2768 0.0945 0.3921 0.131 Uiso 0.517(3) 1 calc PR D 2
H29F H -0.2104 0.0866 0.3093 0.131 Uiso 0.517(3) 1 calc PR D 2
C30B C 0.1331(12) 0.4274(6) 0.1381(5) 0.100(2) Uani 0.517(3) 1 d P D 2
H30D H 0.1672 0.3810 0.1082 0.151 Uiso 0.517(3) 1 calc PR D 2
H30E H 0.2384 0.4552 0.1414 0.151 Uiso 0.517(3) 1 calc PR D 2
H30F H 0.0310 0.4840 0.1127 0.151 Uiso 0.517(3) 1 calc PR D 2
C31B C 0.0198(12) 0.4384(6) 0.2704(4) 0.068(2) Uani 0.517(3) 1 d P D 2
H31D H -0.0166 0.3997 0.3226 0.102 Uiso 0.517(3) 1 calc PR D 2
H31E H -0.0828 0.4950 0.2455 0.102 Uiso 0.517(3) 1 calc PR D 2
H31F H 0.1251 0.4661 0.2736 0.102 Uiso 0.517(3) 1 calc PR D 2
C32B C -0.4509(9) 0.4314(5) 0.2289(4) 0.077(2) Uani 0.517(3) 1 d P D 2
H32D H -0.4518 0.3908 0.2841 0.116 Uiso 0.517(3) 1 calc PR D 2
H32E H -0.5770 0.4579 0.2097 0.116 Uiso 0.517(3) 1 calc PR D 2
H32F H -0.3932 0.4890 0.2214 0.116 Uiso 0.517(3) 1 calc PR D 2
C33B C -0.337(2) 0.4229(11) 0.0953(7) 0.063(3) Uani 0.517(3) 1 d P D 2
H33D H -0.2702 0.3776 0.0676 0.094 Uiso 0.517(3) 1 calc PR D 2
H33E H -0.2759 0.4796 0.0865 0.094 Uiso 0.517(3) 1 calc PR D 2
H33F H -0.4630 0.4507 0.0762 0.094 Uiso 0.517(3) 1 calc PR D 2

loop_
_atom_site_aniso_label
_atom_site_aniso_U_11
_atom_site_aniso_U_22
_atom_site_aniso_U_33
_atom_site_aniso_U_23
_atom_site_aniso_U_13
_atom_site_aniso_U_12
C1 0.0466(16) 0.0505(16) 0.0346(15) -0.0085(11) -0.0024(11) -0.0180(14)
C2 0.0505(18) 0.0520(17) 0.0453(17) -0.0002(13) -0.0090(13) -0.0159(15)
C3 0.0575(19) 0.079(2) 0.0308(16) -0.0022(14) -0.0049(13) -0.0310(18)
C4 0.0530(18) 0.077(2) 0.0338(15) -0.0216(14) 0.0037(12) -0.0296(17)
C5 0.0367(14) 0.0530(15) 0.0269(13) -0.0144(11) 0.0054(10) -0.0237(13)
C6 0.0350(14) 0.0496(15) 0.0417(15) -0.0259(12) 0.0084(11) -0.0212(13)
C7 0.0334(12) 0.0407(12) 0.0416(13) -0.0233(10) 0.0091(9) -0.0167(11)
N1B 0.0334(12) 0.0407(12) 0.0416(13) -0.0233(10) 0.0091(9) -0.0167(11)
C8 0.0427(16) 0.0439(15) 0.0545(17) -0.0236(13) 0.0071(12) -0.0165(13)
C9 0.0501(18) 0.0439(16) 0.076(2) -0.0307(15) 0.0038(15) -0.0100(14)
C10 0.0542(19) 0.067(2) 0.084(2) -0.0563(18) 0.0162(16) -0.0200(17)
C11 0.0529(18) 0.0676(19) 0.0459(16) -0.0362(14) 0.0105(13) -0.0249(16)
C12 0.0409(15) 0.0373(13) 0.0345(14) -0.0141(11) 0.0014(11) -0.0044(12)
C13 0.0410(15) 0.0437(14) 0.0369(15) -0.0131(11) -0.0033(11) -0.0011(12)
C23 0.0394(15) 0.0346(13) 0.0311(13) -0.0106(10) -0.0011(10) -0.0071(12)
C24 0.0457(16) 0.0354(13) 0.0417(15) -0.0144(11) -0.0026(11) -0.0069(12)
N1 0.0384(13) 0.0406(12) 0.0269(11) -0.0065(9) -0.0008(9) -0.0178(11)
C7B 0.0384(13) 0.0406(12) 0.0269(11) -0.0065(9) -0.0008(9) -0.0178(11)
Au1 0.03279(5) 0.03235(5) 0.02550(5) -0.01149(3) 0.00220(3) -0.00835(4)
Si1 0.0604(5) 0.0334(4) 0.0305(4) -0.0105(3) -0.0085(3) 0.0042(4)
Si2 0.0485(5) 0.0342(4) 0.0627(5) -0.0280(3) -0.0032(4) 0.0009(4)
C14A 0.039(3) 0.036(3) 0.057(3) -0.006(2) -0.006(2) -0.007(2)
C15A 0.042(3) 0.037(3) 0.049(3) -0.009(2) -0.003(2) -0.006(2)
C16A 0.074(4) 0.049(3) 0.039(3) -0.021(2) 0.001(3) -0.012(3)
C17A 0.065(6) 0.052(5) 0.115(8) -0.051(5) -0.012(5) -0.007(5)
C18A 0.078(5) 0.067(4) 0.072(5) 0.015(4) 0.001(4) -0.038(4)
C19A 0.037(7) 0.055(6) 0.103(10) -0.033(5) 0.012(6) -0.004(5)
C20A 0.061(4) 0.063(4) 0.064(4) -0.004(3) -0.020(3) -0.008(3)
C21A 0.080(6) 0.065(5) 0.122(7) -0.064(5) -0.018(5) -0.001(5)
C22A 0.058(4) 0.072(4) 0.087(5) -0.050(4) 0.009(3) 0.004(4)
C14B 0.051(4) 0.046(3) 0.045(3) -0.014(2) -0.013(3) -0.007(3)
C15B 0.055(4) 0.058(4) 0.051(4) -0.025(3) 0.010(3) -0.014(3)
C16B 0.042(3) 0.031(3) 0.043(3) -0.006(2) -0.004(2) -0.008(2)
C17B 0.083(5) 0.081(5) 0.060(4) -0.009(4) -0.034(4) -0.029(4)
C18B 0.073(5) 0.050(4) 0.090(5) -0.035(4) -0.013(4) -0.019(4)
C19B 0.090(5) 0.072(5) 0.045(4) -0.019(3) 0.025(3) -0.044(4)
C20B 0.052(4) 0.098(6) 0.087(5) -0.029(4) 0.015(4) -0.019(4)
C21B 0.035(7) 0.049(5) 0.097(10) -0.028(5) 0.010(6) -0.006(5)
C22B 0.053(5) 0.036(3) 0.066(5) -0.024(3) -0.002(4) -0.011(4)
C25A 0.071(4) 0.036(3) 0.053(4) -0.022(3) -0.018(3) 0.003(3)
C26A 0.050(3) 0.032(3) 0.045(3) -0.015(2) -0.007(3) -0.001(3)
C27A 0.077(5) 0.054(4) 0.103(6) -0.051(4) 0.049(4) -0.028(4)
C28A 0.057(7) 0.077(6) 0.047(7) -0.019(6) -0.013(5) 0.004(5)
C29A 0.087(6) 0.071(5) 0.052(4) 0.001(3) -0.011(4) -0.035(4)
C30A 0.109(6) 0.097(5) 0.127(6) -0.063(5) 0.061(5) -0.066(5)
C31A 0.058(4) 0.076(5) 0.069(5) -0.047(4) 0.027(3) -0.019(4)
C32A 0.059(4) 0.047(4) 0.057(5) -0.026(3) -0.011(4) 0.000(4)
C33A 0.156(10) 0.057(5) 0.132(8) -0.042(5) -0.092(7) 0.016(5)
C25B 0.056(4) 0.051(3) 0.063(4) -0.028(3) 0.003(3) -0.003(3)
C26B 0.086(5) 0.052(3) 0.050(4) -0.025(3) 0.015(3) -0.010(4)
C27B 0.055(4) 0.056(4) 0.058(4) -0.034(3) 0.003(3) -0.007(3)
C28B 0.129(7) 0.077(5) 0.047(4) -0.012(4) -0.017(4) -0.009(5)
C29B 0.118(8) 0.091(6) 0.053(5) -0.019(4) 0.013(4) -0.038(6)
C30B 0.109(6) 0.097(5) 0.127(6) -0.063(5) 0.061(5) -0.066(5)
C31B 0.090(6) 0.072(5) 0.064(5) -0.045(4) 0.008(4) -0.030(5)
C32B 0.053(4) 0.084(5) 0.106(6) -0.064(5) -0.001(4) 0.012(4)
C33B 0.070(7) 0.049(5) 0.062(8) -0.022(5) -0.012(5) 0.007(5)

loop_
_atom_type_symbol
_atom_type_description
_atom_type_scat_dispersion_real
_atom_type_scat_dispersion_imag
_atom_type_scat_source
C C 0.0033 0.0016 'International Tables Vol C Tables 4.2.6.8 and 6.1.1.4'
H H 0.0000 0.0000 'International Tables Vol C Tables 4.2.6.8 and 6.1.1.4'
N N 0.0061 0.0033 'International Tables Vol C Tables 4.2.6.8 and 6.1.1.4'
Au Au -2.0133 8.8022 'International Tables Vol C Tables 4.2.6.8 and 6.1.1.4'
Si Si 0.0817 0.0704 'International Tables Vol C Tables 4.2.6.8 and 6.1.1.4'

loop_
_geom_angle_atom_site_label_1
_geom_angle_atom_site_label_2
_geom_angle_atom_site_label_3
_geom_angle
N1 C1 C2 120.5(3)
N1 C1 H1 119.8
C2 C1 H1 119.8
C3 C2 C1 119.6(3)
C3 C2 H2 120.2
C1 C2 H2 120.2
C2 C3 C4 120.3(3)
C2 C3 H3 119.8
C4 C3 H3 119.8
C3 C4 C5 120.1(3)
C3 C4 H4 120.0
C5 C4 H4 120.0
N1 C5 C4 119.8(2)
N1 C5 C6 115.5(2)
C4 C5 C6 124.7(2)
C7 C6 C11 120.4(2)
C7 C6 C5 115.5(2)
C11 C6 C5 124.2(2)
C6 C7 C8 119.6(2)
C6 C7 Au1 114.61(17)
C8 C7 Au1 125.80(18)
C7 C8 C9 120.5(3)
C7 C8 H8 119.7
C9 C8 H8 119.7
C10 C9 C8 120.0(3)
C10 C9 H9 120.0
C8 C9 H9 120.0
C9 C10 C11 120.1(3)
C9 C10 H10 119.9
C11 C10 H10 119.9
C10 C11 C6 119.4(3)
C10 C11 H11 120.3
C6 C11 H11 120.3
C13 C12 Au1 176.5(2)
C12 C13 Si1 174.7(2)
C24 C23 Au1 179.5(2)
C23 C24 Si2 173.1(2)
C1 n1 C5 119.8(2)
C1 n1 Au1 126.15(18)
C5 n1 Au1 114.08(16)
C23 Au1 C12 89.93(9)
C23 Au1 n1 94.99(9)
C12 Au1 n1 175.03(9)
C23 Au1 C7 175.32(9)
C12 Au1 C7 94.75(9)
N1 Au1 C7 80.33(9)
C15B Si1 C13 112.2(2)
C15A Si1 C13 114.59(18)
C15B Si1 C16B 119.8(3)
C13 Si1 C16B 104.22(18)
C15A Si1 C16A 113.9(3)
C13 Si1 C16A 106.66(19)
C15B Si1 C14B 108.5(3)
C13 Si1 C14B 104.13(17)
C16B Si1 C14B 106.8(2)
C15A Si1 C14A 112.4(2)
C13 Si1 C14A 105.59(17)
C16A Si1 C14A 102.7(2)
C27A Si2 C24 109.3(2)
C24 Si2 C27B 111.31(19)
C27A Si2 C25A 122.5(3)
C24 Si2 C25A 105.2(2)
C24 Si2 C25B 111.8(2)
C27B Si2 C25B 119.1(3)
C27A Si2 C26A 108.8(3)
C24 Si2 C26A 103.38(18)
C25A Si2 C26A 106.0(2)
C24 Si2 C26B 104.46(18)
C27B Si2 C26B 105.0(3)
C25B Si2 C26B 103.6(3)
C17A C14A C18A 111.0(6)
C17A C14A Si1 113.3(4)
C18A C14A Si1 114.0(4)
C17A C14A H14A 105.9
C18A C14A H14A 105.9
Si1 C14A H14A 105.9
C20A C15A C19A 111.7(10)
C20A C15A Si1 116.2(4)
C19A C15A Si1 115.9(7)
C20A C15A H15A 103.7
C19A C15A H15A 103.7
Si1 C15A H15A 103.7
C21A C16A C22A 112.5(5)
C21A C16A Si1 107.7(4)
C22A C16A Si1 113.5(4)
C21A C16A H16A 107.6
C22A C16A H16A 107.6
Si1 C16A H16A 107.6
C14A C17A H17A 109.5
C14A C17A H17B 109.5
H17A C17A H17B 109.5
C14A C17A H17C 109.5
H17A C17A H17C 109.5
H17B C17A H17C 109.5
C14A C18A H18A 109.5
C14A C18A H18B 109.5
H18A C18A H18B 109.5
C14A C18A H18C 109.5
H18A C18A H18C 109.5
H18B C18A H18C 109.5
C15A C19A H19A 109.5
C15A C19A H19B 109.5
H19A C19A H19B 109.5
C15A C19A H19C 109.5
H19A C19A H19C 109.5
H19B C19A H19C 109.5
C15A C20A H20A 109.5
C15A C20A H20B 109.5
H20A C20A H20B 109.5
C15A C20A H20C 109.5
H20A C20A H20C 109.5
H20B C20A H20C 109.5
C16A C21A H21A 109.5
C16A C21A H21B 109.5
H21A C21A H21B 109.5
C16A C21A H21C 109.5
H21A C21A H21C 109.5
H21B C21A H21C 109.5
C16A C22A H22A 109.5
C16A C22A H22B 109.5
H22A C22A H22B 109.5
C16A C22A H22C 109.5
H22A C22A H22C 109.5
H22B C22A H22C 109.5
C18B C14B C17B 111.4(5)
C18B C14B Si1 112.4(4)
C17B C14B Si1 109.7(4)
C18B C14B H14B 107.7
C17B C14B H14B 107.7
Si1 C14B H14B 107.7
C20B C15B C19B 111.1(5)
C20B C15B Si1 113.3(4)
C19B C15B Si1 111.2(4)
C20B C15B H15B 107.0
C19B C15B H15B 107.0
Si1 C15B H15B 107.0
C21B C16B C22B 109.8(8)
C21B C16B Si1 118.0(8)
C22B C16B Si1 109.1(4)
C21B C16B H16B 106.4
C22B C16B H16B 106.4
Si1 C16B H16B 106.4
C14B C17B H17D 109.5
C14B C17B H17E 109.5
H17D C17B H17E 109.5
C14B C17B H17F 109.5
H17D C17B H17F 109.5
H17E C17B H17F 109.5
C14B C18B H18D 109.5
C14B C18B H18E 109.5
H18D C18B H18E 109.5
C14B C18B H18F 109.5
H18D C18B H18F 109.5
H18E C18B H18F 109.5
C15B C19B H19D 109.5
C15B C19B H19E 109.5
H19D C19B H19E 109.5
C15B C19B H19F 109.5
H19D C19B H19F 109.5
H19E C19B H19F 109.5
C15B C20B H20D 109.5
C15B C20B H20E 109.5
H20D C20B H20E 109.5
C15B C20B H20F 109.5
H20D C20B H20F 109.5
H20E C20B H20F 109.5
C16B C21B H21D 109.5
C16B C21B H21E 109.5
H21D C21B H21E 109.5
C16B C21B H21F 109.5
H21D C21B H21F 109.5
H21E C21B H21F 109.5
C16B C22B H22D 109.5
C16B C22B H22E 109.5
H22D C22B H22E 109.5
C16B C22B H22F 109.5
H22D C22B H22F 109.5
H22E C22B H22F 109.5
C33A C25A C32A 111.7(6)
C33A C25A Si2 113.5(5)
C32A C25A Si2 114.7(4)
C33A C25A H25A 105.3
C32A C25A H25A 105.3
Si2 C25A H25A 105.3
C29A C26A C28A 108.5(6)
C29A C26A Si2 113.9(4)
C28A C26A Si2 113.0(6)
C29A C26A H26A 107.1
C28A C26A H26A 107.1
Si2 C26A H26A 107.1
C30A C27A C31A 119.7(6)
C30A C27A Si2 117.5(6)
C31A C27A Si2 113.2(4)
C30A C27A H27A 100.4
C31A C27A H27A 100.4
Si2 C27A H27A 100.4
C26A C28A H28A 109.5
C26A C28A H28B 109.5
H28A C28A H28B 109.5
C26A C28A H28C 109.5
H28A C28A H28C 109.5
H28B C28A H28C 109.5
C26A C29A H29A 109.5
C26A C29A H29B 109.5
H29A C29A H29B 109.5
C26A C29A H29C 109.5
H29A C29A H29C 109.5
H29B C29A H29C 109.5
C27A C30A H30A 109.5
C27A C30A H30B 109.5
H30A C30A H30B 109.5
C27A C30A H30C 109.5
H30A C30A H30C 109.5
H30B C30A H30C 109.5
C27A C31A H31A 109.5
C27A C31A H31B 109.5
H31A C31A H31B 109.5
C27A C31A H31C 109.5
H31A C31A H31C 109.5
H31B C31A H31C 109.5
C25A C32A H32A 109.5
C25A C32A H32B 109.5
H32A C32A H32B 109.5
C25A C32A H32C 109.5
H32A C32A H32C 109.5
H32B C32A H32C 109.5
C25A C33A H33A 109.5
C25A C33A H33B 109.5
H33A C33A H33B 109.5
C25A C33A H33C 109.5
H33A C33A H33C 109.5
H33B C33A H33C 109.5
C33B C25B C32B 110.6(7)
C33B C25B Si2 109.6(7)
C32B C25B Si2 116.8(4)
C33B C25B H25B 106.4
C32B C25B H25B 106.4
Si2 C25B H25B 106.4
C29B C26B C28B 111.4(6)
C29B C26B Si2 111.6(5)
C28B C26B Si2 109.7(4)
C29B C26B H26B 108.0
C28B C26B H26B 108.0
Si2 C26B H26B 108.0
C31B C27B C30B 110.1(5)
C31B C27B Si2 118.2(5)
C30B C27B Si2 110.2(4)
C31B C27B H27B 105.9
C30B C27B H27B 105.9
Si2 C27B H27B 105.9
C26B C28B H28D 109.5
C26B C28B H28E 109.5
H28D C28B H28E 109.5
C26B C28B H28F 109.5
H28D C28B H28F 109.5
H28E C28B H28F 109.5
C26B C29B H29D 109.5
C26B C29B H29E 109.5
H29D C29B H29E 109.5
C26B C29B H29F 109.5
H29D C29B H29F 109.5
H29E C29B H29F 109.5
C27B C30B H30D 109.5
C27B C30B H30E 109.5
H30D C30B H30E 109.5
C27B C30B H30F 109.5
H30D C30B H30F 109.5
H30E C30B H30F 109.5
C27B C31B H31D 109.5
C27B C31B H31E 109.5
H31D C31B H31E 109.5
C27B C31B H31F 109.5
H31D C31B H31F 109.5
H31E C31B H31F 109.5
C25B C32B H32D 109.5
C25B C32B H32E 109.5
H32D C32B H32E 109.5
C25B C32B H32F 109.5
H32D C32B H32F 109.5
H32E C32B H32F 109.5
C25B C33B H33D 109.5
C25B C33B H33E 109.5
H33D C33B H33E 109.5
C25B C33B H33F 109.5
H33D C33B H33F 109.5
H33E C33B H33F 109.5

loop_
_geom_bond_atom_site_label_1
_geom_bond_atom_site_label_2
_geom_bond_distance
C1 n1 1.379(3)
C1 C2 1.387(3)
C1 H1 0.9300
C2 C3 1.372(4)
C2 H2 0.9300
C3 C4 1.379(4)
C3 H3 0.9300
C4 C5 1.387(3)
C4 H4 0.9300
C5 n1 1.380(3)
C5 C6 1.464(3)
C6 C7 1.368(3)
C6 C11 1.395(3)
C7 C8 1.375(3)
C7 Au1 2.052(2)
C8 C9 1.376(4)
C8 H8 0.9300
C9 C10 1.372(4)
C9 H9 0.9300
C10 C11 1.376(4)
C10 H10 0.9300
C11 H11 0.9300
C12 C13 1.198(3)
C12 Au1 2.006(2)
C13 Si1 1.829(3)
C23 C24 1.202(3)
C23 Au1 1.993(2)
C24 Si2 1.828(3)
N1 Au1 2.0515(19)
Si1 C15B 1.763(6)
Si1 C15A 1.784(5)
Si1 C16B 1.831(5)
Si1 C16A 1.880(5)
Si1 C14B 2.024(5)
Si1 C14A 2.035(5)
Si2 C27A 1.784(6)
Si2 C27B 1.832(5)
Si2 C25A 1.847(6)
Si2 C25B 1.872(6)
Si2 C26A 1.997(5)
Si2 C26B 2.044(5)
C14A C17A 1.528(11)
C14A C18A 1.540(7)
C14A H14A 0.9800
C15A C20A 1.540(7)
C15A C19A 1.58(2)
C15A H15A 0.9800
C16A C21A 1.511(9)
C16A C22A 1.531(8)
C16A H16A 0.9800
C17A H17A 0.9600
C17A H17B 0.9600
C17A H17C 0.9600
C18A H18A 0.9600
C18A H18B 0.9600
C18A H18C 0.9600
C19A H19A 0.9600
C19A H19B 0.9600
C19A H19C 0.9600
C20A H20A 0.9600
C20A H20B 0.9600
C20A H20C 0.9600
C21A H21A 0.9600
C21A H21B 0.9600
C21A H21C 0.9600
C22A H22A 0.9600
C22A H22B 0.9600
C22A H22C 0.9600
C14B C18B 1.513(8)
C14B C17B 1.538(7)
C14B H14B 0.9800
C15B C20B 1.498(8)
C15B C19B 1.549(8)
C15B H15B 0.9800
C16B C21B 1.49(2)
C16B C22B 1.546(10)
C16B H16B 0.9800
C17B H17D 0.9600
C17B H17E 0.9600
C17B H17F 0.9600
C18B H18D 0.9600
C18B H18E 0.9600
C18B H18F 0.9600
C19B H19D 0.9600
C19B H19E 0.9600
C19B H19F 0.9600
C20B H20D 0.9600
C20B H20E 0.9600
C20B H20F 0.9600
C21B H21D 0.9600
C21B H21E 0.9600
C21B H21F 0.9600
C22B H22D 0.9600
C22B H22E 0.9600
C22B H22F 0.9600
C25A C33A 1.453(9)
C25A C32A 1.527(9)
C25A H25A 0.9800
C26A C29A 1.524(8)
C26A C28A 1.541(19)
C26A H26A 0.9800
C27A C30A 1.425(11)
C27A C31A 1.508(8)
C27A H27A 0.9800
C28A H28A 0.9600
C28A H28B 0.9600
C28A H28C 0.9600
C29A H29A 0.9600
C29A H29B 0.9600
C29A H29C 0.9600
C30A H30A 0.9600
C30A H30B 0.9600
C30A H30C 0.9600
C31A H31A 0.9600
C31A H31B 0.9600
C31A H31C 0.9600
C32A H32A 0.9600
C32A H32B 0.9600
C32A H32C 0.9600
C33A H33A 0.9600
C33A H33B 0.9600
C33A H33C 0.9600
C25B C33B 1.518(13)
C25B C32B 1.550(8)
C25B H25B 0.9800
C26B C29B 1.448(10)
C26B C28B 1.541(9)
C26B H26B 0.9800
C27B C31B 1.513(9)
C27B C30B 1.548(9)
C27B H27B 0.9800
C28B H28D 0.9600
C28B H28E 0.9600
C28B H28F 0.9600
C29B H29D 0.9600
C29B H29E 0.9600
C29B H29F 0.9600
C30B H30D 0.9600
C30B H30E 0.9600
C30B H30F 0.9600
C31B H31D 0.9600
C31B H31E 0.9600
C31B H31F 0.9600
C32B H32D 0.9600
C32B H32E 0.9600
C32B H32F 0.9600
C33B H33D 0.9600
C33B H33E 0.9600
C33B H33F 0.9600
